data_7215805
loop_
_publ_author_name
'Kuz'mina, Lyudmila G.'
'Vedernikov, Artem I.'
'Churakov, Andrei V.'
'Lermontova, Elmira Kh.'
'Howard, Judith A. K.'
'Alfimov, Michael V.'
'Gromov, Sergey P.'

_publ_section_title
;
 Influence of the anion nature on styryl dye crystal packing and
 feasibility of the direct and back [2 + 2] photocycloaddition reactions
 without single crystal degradation
;
_journal_issue 24
_journal_name_full CrystEngComm
_journal_page_first 5364
_journal_paper_doi 10.1039/c4ce00266k
_journal_volume 16
_journal_year 2014
_chemical_formula_moiety 'C6 H2 N3 O7, C17 H20 N O2, C3 H3'
_chemical_formula_sum 'C26 H25 N4 O9'
_chemical_formula_weight 537.50
_chemical_name_systematic
;
 ? 
;
_space_group_crystal_system monoclinic
_space_group_IT_number 14
_space_group_name_Hall '-P 2ybc'
_space_group_name_H-M_alt 'P 1 21/c 1'
_symmetry_space_group_name_Hall '-P 2ybc'
_symmetry_space_group_name_H-M 'P 1 21/c 1'
_atom_sites_solution_hydrogens geom
_atom_sites_solution_primary direct
_atom_sites_solution_secondary difmap
_audit_creation_date 2014-01-25
_audit_creation_method
;
Olex2 1.2
(compiled 2013.12.10 svn.r2850 for OlexSys, GUI svn.r4736)
;
_cell_angle_alpha 90.00
_cell_angle_beta 109.714(3)
_cell_angle_gamma 90.00
_cell_formula_units_Z 4
_cell_length_a 11.7370(10)
_cell_length_b 26.623(2)
_cell_length_c 8.2528(7)
_cell_measurement_temperature 120.0(2)
_cell_volume 2427.6(3)
_computing_molecular_graphics 'Olex2 (Dolomanov et al., 2009)'
_computing_publication_material 'Olex2 (Dolomanov et al., 2009)'
_computing_structure_refinement 'XL (Sheldrick, 2008)'
_computing_structure_solution 'SHELXS-97 (Sheldrick, 1990)'
_diffrn_ambient_temperature 123.15
_diffrn_measured_fraction_theta_full 0.996
_diffrn_measured_fraction_theta_max 0.996
_diffrn_radiation_monochromator graphite
_diffrn_radiation_type MoK\a
_diffrn_radiation_wavelength 0.71073
_diffrn_reflns_av_R_equivalents 0.1896
_diffrn_reflns_av_unetI/netI 0.1654
_diffrn_reflns_limit_h_max 14
_diffrn_reflns_limit_h_min -14
_diffrn_reflns_limit_k_max 33
_diffrn_reflns_limit_k_min -33
_diffrn_reflns_limit_l_max 10
_diffrn_reflns_limit_l_min -10
_diffrn_reflns_number 22602
_diffrn_reflns_theta_full 26.49
_diffrn_reflns_theta_max 26.49
_diffrn_reflns_theta_min 1.84
_diffrn_source 'fine-focus sealed tube'
_exptl_absorpt_coefficient_mu 0.113
_exptl_absorpt_correction_T_max 0.9989
_exptl_absorpt_correction_T_min 0.9789
_exptl_crystal_density_diffrn 1.471
_exptl_crystal_density_method 'not measured'
_exptl_crystal_F_000 1124
_exptl_crystal_size_max 0.19
_exptl_crystal_size_mid 0.12
_exptl_crystal_size_min 0.01
_refine_diff_density_max 0.464
_refine_diff_density_min -0.372
_refine_diff_density_rms 0.088
_refine_ls_extinction_coef 0.254(15)
_refine_ls_extinction_expression Fc^*^=kFc[1+0.001xFc^2^\l^3^/sin(2\q)]^-1/4^
_refine_ls_extinction_method SHELXL
_refine_ls_goodness_of_fit_ref 0.914
_refine_ls_hydrogen_treatment mixed
_refine_ls_matrix_type full
_refine_ls_number_parameters 356
_refine_ls_number_reflns 5023
_refine_ls_number_restraints 0
_refine_ls_restrained_S_all 0.914
_refine_ls_R_factor_all 0.1808
_refine_ls_R_factor_gt 0.0808
_refine_ls_shift/su_max 0.000
_refine_ls_shift/su_mean 0.000
_refine_ls_structure_factor_coef Fsqd
_refine_ls_weighting_details 'calc w=1/[\s^2^(Fo^2^)+(0.1157P)^2^+0.0000P] where P=(Fo^2^+2Fc^2^)/3'
_refine_ls_weighting_scheme calc
_refine_ls_wR_factor_gt 0.1869
_refine_ls_wR_factor_ref 0.2235
_reflns_number_gt 2350
_reflns_number_total 5023
_reflns_threshold_expression >2sigma(I)
_cod_data_source_file c4ce00266k1.cif
_cod_data_source_block p21c
_cod_depositor_comments 'Adding full bibliography for 7215801--7215808.cif.'
_cod_original_cell_volume 2427.6(4)
_cod_database_code 7215805
_olex2_refinement_description
;
1. Fixed Uiso
 At 1.2 times of:
  All C(H) groups, All C(H,H) groups
 At 1.5 times of:
  All C(H,H,H) groups
2.a Secondary CH2 refined with riding coordinates:
 C16(H16A,H16B)
2.b Aromatic/amide H refined with riding coordinates:
 C3A(H3A), C5A(H5A), C1(H1), C2(H2), C4(H4), C5(H5), C6(H6), C7(H7), C9(H9),
 C12(H12), C13(H13), C1S(H1S), C2S(H2S), C3S(H3S)
2.c Idealised Me refined as rotating group:
 C14(H14A,H14B,H14C), C15(H15A,H15B,H15C), C17(H17A,H17B,H17C)
;

loop_
_space_group_symop_id
_space_group_symop_operation_xyz
1 'x, y, z'
2 '-x, y+1/2, -z+1/2'
3 '-x, -y, -z'
4 'x, -y-1/2, z-1/2'

loop_
_atom_site_label
_atom_site_type_symbol
_atom_site_fract_x
_atom_site_fract_y
_atom_site_fract_z
_atom_site_U_iso_or_equiv
_atom_site_adp_type
_atom_site_occupancy
_atom_site_symmetry_multiplicity
_atom_site_calc_flag
_atom_site_refinement_flags_posn
O1A O 0.4355(3) 0.26978(10) -0.1011(4) 0.0436(8) Uani 1 1 d .
O2A O 0.4093(3) 0.36797(11) -0.1246(4) 0.0483(8) Uani 1 1 d .
O3A O 0.5564(3) 0.41366(10) 0.0289(4) 0.0519(9) Uani 1 1 d .
O4A O 0.8528(3) 0.35405(12) 0.5326(4) 0.0515(9) Uani 1 1 d .
O5A O 0.8758(3) 0.27430(11) 0.5817(4) 0.0542(9) Uani 1 1 d .
O6A O 0.6308(3) 0.15677(12) 0.1969(6) 0.0878(15) Uani 1 1 d .
O7A O 0.4592(3) 0.17629(12) 0.0231(5) 0.0725(12) Uani 1 1 d .
N1A N 0.5066(3) 0.37272(13) -0.0076(4) 0.0385(8) Uani 1 1 d .
N2A N 0.8231(3) 0.31014(14) 0.4946(5) 0.0423(9) Uani 1 1 d .
N3A N 0.5591(3) 0.18790(12) 0.1205(5) 0.0395(9) Uani 1 1 d .
C1A C 0.5199(4) 0.27879(14) 0.0350(5) 0.0342(9) Uani 1 1 d .
C2A C 0.5643(4) 0.32919(14) 0.0916(5) 0.0343(9) Uani 1 1 d .
C3A C 0.6621(4) 0.33952(15) 0.2378(5) 0.0379(10) Uani 1 1 d .
H3A H 0.6873 0.3732 0.2679 0.045 Uiso 1 1 calc R
C4A C 0.7227(4) 0.29982(15) 0.3397(5) 0.0374(10) Uani 1 1 d .
C5A C 0.6876(4) 0.25096(15) 0.2967(5) 0.0356(10) Uani 1 1 d .
H5A H 0.7310 0.2243 0.3670 0.043 Uiso 1 1 calc R
C6A C 0.5899(4) 0.24060(14) 0.1522(5) 0.0346(9) Uani 1 1 d .
O1 O 0.9078(3) 0.07016(10) 0.5672(4) 0.0436(8) Uani 1 1 d .
O2 O 1.0455(3) 0.00966(10) 0.7958(4) 0.0418(8) Uani 1 1 d .
N1 N 1.2129(3) 0.40245(11) 1.0474(4) 0.0335(8) Uani 1 1 d .
C1 C 1.2857(4) 0.37284(15) 1.1710(5) 0.0366(10) Uani 1 1 d .
H1 H 1.3419 0.3879 1.2703 0.044 Uiso 1 1 calc R
C2 C 1.2810(4) 0.32179(14) 1.1576(5) 0.0346(9) Uani 1 1 d .
H2 H 1.3349 0.3019 1.2462 0.042 Uiso 1 1 calc R
C3 C 1.1982(4) 0.29851(15) 1.0160(5) 0.0341(9) Uani 1 1 d .
C4 C 1.1240(4) 0.33015(15) 0.8865(5) 0.0369(10) Uani 1 1 d .
H4 H 1.0672 0.3160 0.7858 0.044 Uiso 1 1 calc R
C5 C 1.1335(4) 0.38106(15) 0.9052(5) 0.0379(10) Uani 1 1 d .
H5 H 1.0833 0.4020 0.8164 0.045 Uiso 1 1 calc R
C6 C 1.1914(4) 0.24388(15) 1.0106(5) 0.0357(10) Uani 1 1 d .
H6 H 1.2520 0.2255 1.0960 0.043 Uiso 1 1 calc R
C7 C 1.1045(4) 0.21796(15) 0.8918(5) 0.0365(10) Uani 1 1 d .
H7 H 1.0444 0.2370 0.8082 0.044 Uiso 1 1 calc R
C8 C 1.0933(4) 0.16340(15) 0.8786(5) 0.0359(10) Uani 1 1 d .
C9 C 1.0019(3) 0.14337(15) 0.7347(5) 0.0343(9) Uani 1 1 d .
H9 H 0.9480 0.1654 0.6540 0.041 Uiso 1 1 calc R
C10 C 0.9899(3) 0.09292(15) 0.7100(5) 0.0355(10) Uani 1 1 d .
C11 C 1.0663(4) 0.05935(14) 0.8290(5) 0.0361(10) Uani 1 1 d .
C12 C 1.1575(4) 0.07926(15) 0.9710(5) 0.0368(10) Uani 1 1 d .
H12 H 1.2113 0.0573 1.0519 0.044 Uiso 1 1 calc R
C13 C 1.1703(4) 0.13056(15) 0.9947(5) 0.0375(10) Uani 1 1 d .
H13 H 1.2328 0.1435 1.0920 0.045 Uiso 1 1 calc R
C14 C 0.8258(4) 0.10242(15) 0.4439(6) 0.0446(11) Uani 1 1 d .
H14A H 0.7680 0.0821 0.3545 0.067 Uiso 1 1 calc GR
H14B H 0.8712 0.1241 0.3915 0.067 Uiso 1 1 calc GR
H14C H 0.7819 0.1232 0.5013 0.067 Uiso 1 1 calc GR
C15 C 1.1241(4) -0.02477(16) 0.9158(6) 0.0490(12) Uani 1 1 d .
H15A H 1.0991 -0.0593 0.8798 0.074 Uiso 1 1 calc GR
H15B H 1.1195 -0.0189 1.0306 0.074 Uiso 1 1 calc GR
H15C H 1.2075 -0.0196 0.9189 0.074 Uiso 1 1 calc GR
C16 C 1.2212(4) 0.45801(14) 1.0604(6) 0.0409(10) Uani 1 1 d .
H16A H 1.2655 0.4676 1.1812 0.049 Uiso 1 1 calc R
H16B H 1.1387 0.4724 1.0277 0.049 Uiso 1 1 calc R
C17 C 1.2851(4) 0.47952(15) 0.9456(6) 0.0459(11) Uani 1 1 d .
H17A H 1.2362 0.4736 0.8250 0.069 Uiso 1 1 calc GR
H17B H 1.3641 0.4632 0.9710 0.069 Uiso 1 1 calc GR
H17C H 1.2965 0.5157 0.9662 0.069 Uiso 1 1 calc GR
C1S C 0.5379(4) 0.45299(17) 0.4678(6) 0.0474(12) Uani 1 1 d .
H1S H 0.5649 0.4209 0.4458 0.057 Uiso 1 1 calc R
C2S C 0.5004(4) 0.46012(17) 0.6083(6) 0.0441(11) Uani 1 1 d .
H2S H 0.4997 0.4328 0.6822 0.053 Uiso 1 1 calc R
C3S C 0.4641(4) 0.50719(18) 0.6397(6) 0.0497(12) Uani 1 1 d .
H3S H 0.4400 0.5123 0.7374 0.060 Uiso 1 1 calc R

loop_
_atom_site_aniso_label
_atom_site_aniso_U_11
_atom_site_aniso_U_22
_atom_site_aniso_U_33
_atom_site_aniso_U_23
_atom_site_aniso_U_13
_atom_site_aniso_U_12
O1A 0.0363(17) 0.0477(17) 0.0393(17) -0.0035(13) 0.0030(14) -0.0015(13)
O2A 0.0430(19) 0.0519(18) 0.0408(18) 0.0019(14) 0.0020(16) -0.0015(14)
O3A 0.0482(19) 0.0347(16) 0.064(2) 0.0001(15) 0.0080(17) -0.0025(14)
O4A 0.0481(19) 0.055(2) 0.0450(19) -0.0107(15) 0.0077(16) -0.0065(15)
O5A 0.0436(19) 0.058(2) 0.0480(19) 0.0061(16) -0.0012(16) -0.0011(15)
O6A 0.059(2) 0.0385(19) 0.123(4) 0.002(2) -0.027(2) 0.0052(17)
O7A 0.072(3) 0.0513(19) 0.059(2) 0.0054(17) -0.025(2) -0.0111(17)
N1A 0.038(2) 0.042(2) 0.036(2) -0.0005(16) 0.0129(17) 0.0005(16)
N2A 0.039(2) 0.046(2) 0.039(2) -0.0026(18) 0.0107(18) -0.0036(17)
N3A 0.035(2) 0.044(2) 0.0345(19) 0.0015(16) 0.0057(17) -0.0008(16)
C1A 0.032(2) 0.045(2) 0.028(2) -0.0008(18) 0.0140(19) -0.0002(18)
C2A 0.031(2) 0.042(2) 0.031(2) 0.0056(17) 0.0120(18) 0.0010(17)
C3A 0.037(2) 0.045(2) 0.031(2) -0.0030(18) 0.0100(19) -0.0031(18)
C4A 0.032(2) 0.050(2) 0.031(2) -0.0017(19) 0.0120(19) -0.0048(18)
C5A 0.033(2) 0.043(2) 0.030(2) 0.0045(18) 0.0091(18) 0.0024(18)
C6A 0.036(2) 0.040(2) 0.027(2) -0.0012(17) 0.0094(18) -0.0021(17)
O1 0.0377(17) 0.0472(17) 0.0361(16) -0.0001(13) -0.0004(14) -0.0003(13)
O2 0.0369(16) 0.0382(16) 0.0447(17) 0.0034(13) 0.0062(14) -0.0006(12)
N1 0.0306(18) 0.0384(19) 0.0336(18) 0.0029(15) 0.0137(15) 0.0018(14)
C1 0.033(2) 0.044(2) 0.033(2) 0.0001(18) 0.0104(19) -0.0006(18)
C2 0.034(2) 0.042(2) 0.027(2) 0.0001(17) 0.0094(18) -0.0021(17)
C3 0.028(2) 0.046(2) 0.031(2) -0.0011(18) 0.0134(18) -0.0047(17)
C4 0.032(2) 0.047(2) 0.030(2) -0.0057(18) 0.0083(18) -0.0054(18)
C5 0.030(2) 0.054(3) 0.029(2) 0.0017(19) 0.0086(18) 0.0009(18)
C6 0.030(2) 0.047(2) 0.028(2) -0.0012(18) 0.0079(18) -0.0006(17)
C7 0.028(2) 0.048(2) 0.032(2) 0.0015(19) 0.0082(19) 0.0031(18)
C8 0.032(2) 0.047(2) 0.031(2) -0.0006(18) 0.0145(19) -0.0025(18)
C9 0.026(2) 0.042(2) 0.033(2) -0.0005(18) 0.0076(18) 0.0006(17)
C10 0.027(2) 0.048(3) 0.031(2) -0.0016(18) 0.0092(18) -0.0010(17)
C11 0.031(2) 0.040(2) 0.039(2) -0.0011(18) 0.015(2) -0.0020(17)
C12 0.035(2) 0.043(2) 0.031(2) 0.0042(18) 0.0101(19) 0.0017(18)
C13 0.035(2) 0.048(2) 0.030(2) -0.0014(19) 0.0124(19) -0.0030(18)
C14 0.037(2) 0.050(3) 0.042(3) 0.001(2) 0.007(2) -0.0002(19)
C15 0.043(3) 0.047(3) 0.048(3) 0.003(2) 0.003(2) 0.003(2)
C16 0.044(3) 0.035(2) 0.044(2) -0.0005(19) 0.016(2) 0.0009(18)
C17 0.053(3) 0.042(2) 0.047(3) -0.001(2) 0.023(2) -0.004(2)
C1S 0.038(3) 0.047(3) 0.054(3) -0.002(2) 0.011(2) 0.0005(19)
C2S 0.038(2) 0.049(3) 0.041(3) 0.010(2) 0.008(2) -0.0026(19)
C3S 0.041(3) 0.069(3) 0.040(3) 0.003(2) 0.015(2) -0.006(2)

loop_
_atom_type_symbol
_atom_type_description
_atom_type_scat_dispersion_real
_atom_type_scat_dispersion_imag
_atom_type_scat_source
C C 0.0033 0.0016 'International Tables Vol C Tables 4.2.6.8 and 6.1.1.4'
H H 0.0000 0.0000 'International Tables Vol C Tables 4.2.6.8 and 6.1.1.4'
N N 0.0061 0.0033 'International Tables Vol C Tables 4.2.6.8 and 6.1.1.4'
O O 0.0106 0.0060 'International Tables Vol C Tables 4.2.6.8 and 6.1.1.4'

loop_
_geom_angle_atom_site_label_1
_geom_angle_atom_site_label_2
_geom_angle_atom_site_label_3
_geom_angle
_geom_angle_site_symmetry_1
_geom_angle_site_symmetry_3
O2A N1A C2A 119.7(3) . .
O3A N1A O2A 121.7(3) . .
O3A N1A C2A 118.6(3) . .
O4A N2A C4A 118.9(3) . .
O5A N2A O4A 123.1(4) . .
O5A N2A C4A 118.0(3) . .
O6A N3A O7A 121.4(4) . .
O6A N3A C6A 119.1(4) . .
O7A N3A C6A 119.4(3) . .
O1A C1A C2A 123.8(4) . .
O1A C1A C6A 124.4(4) . .
C6A C1A C2A 111.7(3) . .
N1A C2A C1A 120.4(3) . .
C3A C2A N1A 115.2(3) . .
C3A C2A C1A 124.3(4) . .
C2A C3A H3A 120.6 . .
C2A C3A C4A 118.8(4) . .
C4A C3A H3A 120.6 . .
C3A C4A N2A 119.4(4) . .
C5A C4A N2A 119.5(4) . .
C5A C4A C3A 121.1(4) . .
C4A C5A H5A 119.9 . .
C4A C5A C6A 120.2(4) . .
C6A C5A H5A 119.9 . .
N3A C6A C1A 120.5(3) . .
C5A C6A N3A 115.7(3) . .
C5A C6A C1A 123.8(4) . .
C10 O1 C14 116.8(3) . .
C11 O2 C15 117.0(3) . .
C1 N1 C5 119.1(3) . .
C1 N1 C16 121.4(3) . .
C5 N1 C16 119.4(3) . .
N1 C1 H1 119.1 . .
N1 C1 C2 121.7(4) . .
C2 C1 H1 119.1 . .
C1 C2 H2 119.6 . .
C1 C2 C3 120.7(4) . .
C3 C2 H2 119.6 . .
C2 C3 C4 116.7(4) . .
C2 C3 C6 119.1(4) . .
C4 C3 C6 124.1(4) . .
C3 C4 H4 119.9 . .
C5 C4 C3 120.2(4) . .
C5 C4 H4 119.9 . .
N1 C5 C4 121.5(4) . .
N1 C5 H5 119.3 . .
C4 C5 H5 119.3 . .
C3 C6 H6 118.1 . .
C7 C6 C3 123.8(4) . .
C7 C6 H6 118.1 . .
C6 C7 H7 116.8 . .
C6 C7 C8 126.4(4) . .
C8 C7 H7 116.8 . .
C9 C8 C7 117.6(3) . .
C13 C8 C7 123.8(4) . .
C13 C8 C9 118.6(4) . .
C8 C9 H9 119.6 . .
C10 C9 C8 120.8(4) . .
C10 C9 H9 119.6 . .
O1 C10 C11 114.4(3) . .
C9 C10 O1 124.6(3) . .
C9 C10 C11 121.0(4) . .
O2 C11 C10 116.8(3) . .
O2 C11 C12 125.0(4) . .
C12 C11 C10 118.2(4) . .
C11 C12 H12 119.7 . .
C13 C12 C11 120.7(4) . .
C13 C12 H12 119.7 . .
C8 C13 H13 119.6 . .
C12 C13 C8 120.8(4) . .
C12 C13 H13 119.6 . .
O1 C14 H14A 109.5 . .
O1 C14 H14B 109.5 . .
O1 C14 H14C 109.5 . .
H14A C14 H14B 109.5 . .
H14A C14 H14C 109.5 . .
H14B C14 H14C 109.5 . .
O2 C15 H15A 109.5 . .
O2 C15 H15B 109.5 . .
O2 C15 H15C 109.5 . .
H15A C15 H15B 109.5 . .
H15A C15 H15C 109.5 . .
H15B C15 H15C 109.5 . .
N1 C16 H16A 109.3 . .
N1 C16 H16B 109.3 . .
N1 C16 C17 111.6(3) . .
H16A C16 H16B 108.0 . .
C17 C16 H16A 109.3 . .
C17 C16 H16B 109.3 . .
C16 C17 H17A 109.5 . .
C16 C17 H17B 109.5 . .
C16 C17 H17C 109.5 . .
H17A C17 H17B 109.5 . .
H17A C17 H17C 109.5 . .
H17B C17 H17C 109.5 . .
C2S C1S H1S 120.2 . .
C3S C1S H1S 120.2 3_666 .
C3S C1S C2S 119.5(4) 3_666 .
C1S C2S H2S 120.4 . .
C3S C2S C1S 119.2(4) . .
C3S C2S H2S 120.4 . .
C1S C3S H3S 119.4 3_666 .
C2S C3S C1S 121.3(4) . 3_666
C2S C3S H3S 119.4 . .

loop_
_geom_bond_atom_site_label_1
_geom_bond_atom_site_label_2
_geom_bond_distance
_geom_bond_site_symmetry_2
O1A C1A 1.245(5) .
O2A N1A 1.228(4) .
O3A N1A 1.226(4) .
O4A N2A 1.230(4) .
O5A N2A 1.228(4) .
O6A N3A 1.198(4) .
O7A N3A 1.217(4) .
N1A C2A 1.448(5) .
N2A C4A 1.443(5) .
N3A C6A 1.450(5) .
C1A C2A 1.458(5) .
C1A C6A 1.452(5) .
C2A C3A 1.383(6) .
C3A H3A 0.9500 .
C3A C4A 1.388(6) .
C4A C5A 1.374(6) .
C5A H5A 0.9500 .
C5A C6A 1.376(5) .
O1 C10 1.385(4) .
O1 C14 1.428(5) .
O2 C11 1.356(5) .
O2 C15 1.434(5) .
N1 C1 1.343(5) .
N1 C5 1.353(5) .
N1 C16 1.484(5) .
C1 H1 0.9500 .
C1 C2 1.363(5) .
C2 H2 0.9500 .
C2 C3 1.388(5) .
C3 C4 1.408(6) .
C3 C6 1.457(5) .
C4 H4 0.9500 .
C4 C5 1.364(5) .
C5 H5 0.9500 .
C6 H6 0.9500 .
C6 C7 1.343(5) .
C7 H7 0.9500 .
C7 C8 1.459(5) .
C8 C9 1.410(5) .
C8 C13 1.384(6) .
C9 H9 0.9500 .
C9 C10 1.359(5) .
C10 C11 1.405(5) .
C11 C12 1.398(5) .
C12 H12 0.9500 .
C12 C13 1.381(6) .
C13 H13 0.9500 .
C14 H14A 0.9800 .
C14 H14B 0.9800 .
C14 H14C 0.9800 .
C15 H15A 0.9800 .
C15 H15B 0.9800 .
C15 H15C 0.9800 .
C16 H16A 0.9900 .
C16 H16B 0.9900 .
C16 C17 1.505(6) .
C17 H17A 0.9800 .
C17 H17B 0.9800 .
C17 H17C 0.9800 .
C1S H1S 0.9500 .
C1S C2S 1.385(6) .
C1S C3S 1.377(6) 3_666
C2S H2S 0.9500 .
C2S C3S 1.376(6) .
C3S C1S 1.377(6) 3_666
C3S H3S 0.9500 .
